data_4123040
loop_
_publ_author_name
'Karmel, Isabell S. R.'
'Fridman, Natalia'
'Tamm, Matthias'
'Eisen, Moris S.'

_publ_section_title
;
 Mono(imidazolin-2-iminato) Actinide Complexes: Synthesis and Application
 in the Catalytic Dimerization of Aldehydes
;
_journal_issue 49
_journal_name_full 'Journal of the American Chemical Society'
_journal_page_first 17180
_journal_page_last 17192
_journal_paper_doi 10.1021/ja5091436
_journal_volume 136
_journal_year 2014
_chemical_formula_moiety 'C29 H74 N6 Si6 Th'
_chemical_formula_sum 'C29 H74 N6 Si6 Th'
_chemical_formula_weight 907.52
_chemical_name_common Moris383
_chemical_name_systematic ?
_space_group_IT_number 19
_symmetry_cell_setting orthorhombic
_symmetry_space_group_name_Hall 'P 2ac 2ab'
_symmetry_space_group_name_H-M 'P 21 21 21'
_atom_sites_solution_hydrogens geom
_atom_sites_solution_primary direct
_atom_sites_solution_secondary difmap
_audit_creation_method SHELXL-97
_cell_angle_alpha 90.00
_cell_angle_beta 90.00
_cell_angle_gamma 90.00
_cell_formula_units_Z 4
_cell_length_a 11.9540(4)
_cell_length_b 19.2770(8)
_cell_length_c 19.4130(4)
_cell_measurement_reflns_used 3805
_cell_measurement_temperature 200(2)
_cell_measurement_theta_max 24.18
_cell_measurement_theta_min 1.99
_cell_volume 4473.5(3)
_computing_cell_refinement 'DENZO HKL2000 (Otwinowski & Minor 1997)'
_computing_data_collection 'Collect (Nonius, 2006)'
_computing_data_reduction 'DENZO HKL2000 (Otwinowski & Minor 1997)'
_computing_molecular_graphics 'Mercury 3.1'
_computing_structure_refinement 'SHELXL-97 (Sheldrick, 1997)'
_computing_structure_solution 'SHELXS-97 (Sheldrick, 1990)'
_diffrn_ambient_temperature 200(2)
_diffrn_detector_area_resol_mean 95
_diffrn_measured_fraction_theta_full 0.991
_diffrn_measured_fraction_theta_max 0.991
_diffrn_measurement_device_type 'Nonius KappaCCD'
_diffrn_measurement_method 'phi- and omega-scans'
_diffrn_radiation_monochromator graphite
_diffrn_radiation_source 'fine-focus sealed tube'
_diffrn_radiation_type MoK\a
_diffrn_radiation_wavelength 0.71073
_diffrn_reflns_av_R_equivalents 0.0890
_diffrn_reflns_av_sigmaI/netI 0.0452
_diffrn_reflns_limit_h_max 13
_diffrn_reflns_limit_h_min 0
_diffrn_reflns_limit_k_max 21
_diffrn_reflns_limit_k_min 0
_diffrn_reflns_limit_l_max 21
_diffrn_reflns_limit_l_min 0
_diffrn_reflns_number 3788
_diffrn_reflns_theta_full 24.18
_diffrn_reflns_theta_max 24.18
_diffrn_reflns_theta_min 2.00
_diffrn_standards_decay_% none
_diffrn_standards_interval_count none
_diffrn_standards_interval_time none
_diffrn_standards_number none
_exptl_absorpt_coefficient_mu 3.519
_exptl_absorpt_correction_T_max 0.6775
_exptl_absorpt_correction_T_min 0.3989
_exptl_absorpt_correction_type multi-scan
_exptl_absorpt_process_details
;
 HKL Denzo and Scalepack (Otwinowski & Minor 1997)
;
_exptl_crystal_colour colorless
_exptl_crystal_density_diffrn 1.347
_exptl_crystal_density_method 'not measured'
_exptl_crystal_description needle
_exptl_crystal_F_000 1856
_exptl_crystal_size_max 0.32
_exptl_crystal_size_mid 0.16
_exptl_crystal_size_min 0.12
_refine_diff_density_max 0.599
_refine_diff_density_min -0.953
_refine_diff_density_rms 0.097
_refine_ls_abs_structure_details 'Flack H D (1983), Acta Cryst. A39, 876-881'
_refine_ls_abs_structure_Flack 0.00
_refine_ls_extinction_method none
_refine_ls_goodness_of_fit_ref 1.164
_refine_ls_hydrogen_treatment mixed
_refine_ls_matrix_type full
_refine_ls_number_parameters 379
_refine_ls_number_reflns 3788
_refine_ls_number_restraints 0
_refine_ls_restrained_S_all 1.164
_refine_ls_R_factor_all 0.0494
_refine_ls_R_factor_gt 0.0423
_refine_ls_shift/su_max 0.001
_refine_ls_shift/su_mean 0.000
_refine_ls_structure_factor_coef Fsqd
_refine_ls_weighting_details 'calc w=1/[\s^2^(Fo^2^)+(0.0000P)^2^+7.9604P] where P=(Fo^2^+2Fc^2^)/3'
_refine_ls_weighting_scheme calc
_refine_ls_wR_factor_gt 0.0608
_refine_ls_wR_factor_ref 0.0622
_reflns_number_gt 3523
_reflns_number_total 3788
_reflns_threshold_expression >2sigma(I)
_cod_data_source_file ja5091436_si_002.cif
_cod_data_source_block Moris383
_cod_database_code 4123040

loop_
_symmetry_equiv_pos_as_xyz
'x, y, z'
'-x+1/2, -y, z+1/2'
'x+1/2, -y+1/2, -z'
'-x, y+1/2, -z+1/2'

loop_
_atom_site_label
_atom_site_type_symbol
_atom_site_fract_x
_atom_site_fract_y
_atom_site_fract_z
_atom_site_U_iso_or_equiv
_atom_site_adp_type
_atom_site_occupancy
_atom_site_symmetry_multiplicity
_atom_site_calc_flag
_atom_site_refinement_flags
Th1 Th 0.59869(3) -0.009483(16) 0.847450(18) 0.03201(10) Uani 1 1 d .
Si1 Si 0.5026(3) 0.13400(18) 0.96254(19) 0.0623(10) Uani 1 1 d .
Si2 Si 0.3780(2) 0.00326(18) 0.96391(15) 0.0556(8) Uani 1 1 d .
Si3 Si 0.4430(3) -0.10040(16) 0.70873(19) 0.0534(9) Uani 1 1 d .
Si4 Si 0.4197(3) 0.05042(15) 0.72400(17) 0.0495(8) Uani 1 1 d .
Si5 Si 0.8168(3) 0.0873(2) 0.7576(2) 0.0611(10) Uani 1 1 d .
Si6 Si 0.8569(2) 0.04205(18) 0.90258(19) 0.0607(10) Uani 1 1 d .
N1 N 0.4880(7) 0.0511(4) 0.9313(4) 0.047(2) Uani 1 1 d .
N2 N 0.4804(6) -0.0244(4) 0.7521(4) 0.040(2) Uani 1 1 d .
N3 N 0.7696(6) 0.0483(4) 0.8320(4) 0.045(2) Uani 1 1 d .
N4 N 0.6590(6) -0.1127(4) 0.8737(4) 0.039(2) Uani 1 1 d .
N5 N 0.7865(7) -0.2003(4) 0.8312(5) 0.052(3) Uani 1 1 d .
N6 N 0.7037(7) -0.2209(4) 0.9301(5) 0.049(2) Uani 1 1 d .
C1 C 0.3824(12) 0.1927(6) 0.9396(9) 0.112(6) Uani 1 1 d .
H1A H 0.3962 0.2392 0.9584 0.168 Uiso 1 1 calc R
H1B H 0.3131 0.1741 0.9592 0.168 Uiso 1 1 calc R
H1C H 0.3754 0.1955 0.8894 0.168 Uiso 1 1 calc R
C2 C 0.6270(10) 0.1797(6) 0.9280(7) 0.076(4) Uani 1 1 d .
H2A H 0.6287 0.2272 0.9458 0.115 Uiso 1 1 calc R
H2B H 0.6232 0.1807 0.8776 0.115 Uiso 1 1 calc R
H2C H 0.6950 0.1552 0.9424 0.115 Uiso 1 1 calc R
C3 C 0.5143(15) 0.1368(8) 1.0589(7) 0.114(6) Uani 1 1 d .
H3A H 0.5206 0.1851 1.0742 0.172 Uiso 1 1 calc R
H3B H 0.5809 0.1110 1.0735 0.172 Uiso 1 1 calc R
H3C H 0.4476 0.1157 1.0795 0.172 Uiso 1 1 calc R
C4 C 0.2415(9) 0.0496(7) 0.9694(8) 0.088(5) Uani 1 1 d .
H4A H 0.1854 0.0189 0.9900 0.131 Uiso 1 1 calc R
H4B H 0.2174 0.0632 0.9231 0.131 Uiso 1 1 calc R
H4C H 0.2500 0.0911 0.9981 0.131 Uiso 1 1 calc R
C5 C 0.4084(12) -0.0304(6) 1.0528(6) 0.088(4) Uani 1 1 d .
H5A H 0.3437 -0.0565 1.0697 0.131 Uiso 1 1 calc R
H5B H 0.4235 0.0086 1.0837 0.131 Uiso 1 1 calc R
H5C H 0.4740 -0.0609 1.0512 0.131 Uiso 1 1 calc R
C6 C 0.3518(10) -0.0719(5) 0.9055(6) 0.069(4) Uani 1 1 d .
H6A H 0.2908 -0.1002 0.9241 0.104 Uiso 1 1 calc R
H6B H 0.4198 -0.1001 0.9020 0.104 Uiso 1 1 calc R
H6C H 0.3311 -0.0548 0.8597 0.104 Uiso 1 1 calc R
C7 C 0.2922(10) -0.1054(6) 0.6876(7) 0.085(4) Uani 1 1 d .
H7A H 0.2766 -0.1494 0.6642 0.127 Uiso 1 1 calc R
H7B H 0.2720 -0.0667 0.6574 0.127 Uiso 1 1 calc R
H7C H 0.2482 -0.1028 0.7302 0.127 Uiso 1 1 calc R
C8 C 0.4676(10) -0.1794(5) 0.7609(7) 0.068(4) Uani 1 1 d .
H8A H 0.4428 -0.2202 0.7351 0.102 Uiso 1 1 calc R
H8B H 0.4254 -0.1761 0.8041 0.102 Uiso 1 1 calc R
H8C H 0.5475 -0.1835 0.7712 0.102 Uiso 1 1 calc R
C9 C 0.5192(12) -0.1110(7) 0.6262(6) 0.087(4) Uani 1 1 d .
H9A H 0.4948 -0.1539 0.6036 0.130 Uiso 1 1 calc R
H9B H 0.5998 -0.1134 0.6352 0.130 Uiso 1 1 calc R
H9C H 0.5034 -0.0714 0.5961 0.130 Uiso 1 1 calc R
C10 C 0.2715(9) 0.0598(7) 0.7515(7) 0.077(4) Uani 1 1 d .
H10A H 0.2416 0.1038 0.7341 0.115 Uiso 1 1 calc R
H10B H 0.2674 0.0594 0.8019 0.115 Uiso 1 1 calc R
H10C H 0.2274 0.0213 0.7330 0.115 Uiso 1 1 calc R
C11 C 0.4230(11) 0.0640(6) 0.6292(6) 0.078(4) Uani 1 1 d .
H11A H 0.3867 0.1081 0.6180 0.117 Uiso 1 1 calc R
H11B H 0.3832 0.0260 0.6064 0.117 Uiso 1 1 calc R
H11C H 0.5008 0.0649 0.6134 0.117 Uiso 1 1 calc R
C12 C 0.4925(10) 0.1269(5) 0.7626(7) 0.067(4) Uani 1 1 d .
H12A H 0.4567 0.1697 0.7466 0.101 Uiso 1 1 calc R
H12B H 0.5713 0.1268 0.7486 0.101 Uiso 1 1 calc R
H12C H 0.4877 0.1244 0.8129 0.101 Uiso 1 1 calc R
C13 C 0.8056(12) 0.1841(6) 0.7603(7) 0.076(4) Uani 1 1 d .
H13A H 0.8349 0.2037 0.7173 0.113 Uiso 1 1 calc R
H13B H 0.8490 0.2020 0.7993 0.113 Uiso 1 1 calc R
H13C H 0.7270 0.1975 0.7657 0.113 Uiso 1 1 calc R
C14 C 0.7377(9) 0.0563(6) 0.6799(6) 0.072(4) Uani 1 1 d .
H14A H 0.7673 0.0790 0.6386 0.108 Uiso 1 1 calc R
H14B H 0.6583 0.0678 0.6851 0.108 Uiso 1 1 calc R
H14C H 0.7463 0.0060 0.6755 0.108 Uiso 1 1 calc R
C15 C 0.9650(10) 0.0669(8) 0.7363(8) 0.099(5) Uani 1 1 d .
H15A H 0.9864 0.0911 0.6939 0.148 Uiso 1 1 calc R
H15B H 0.9733 0.0168 0.7298 0.148 Uiso 1 1 calc R
H15C H 1.0135 0.0821 0.7742 0.148 Uiso 1 1 calc R
C16 C 0.9336(10) 0.1231(7) 0.9214(7) 0.091(5) Uani 1 1 d .
H16A H 0.9803 0.1165 0.9623 0.136 Uiso 1 1 calc R
H16B H 0.8800 0.1606 0.9298 0.136 Uiso 1 1 calc R
H16C H 0.9810 0.1351 0.8820 0.136 Uiso 1 1 calc R
C17 C 0.9601(10) -0.0298(6) 0.8962(7) 0.084(4) Uani 1 1 d .
H17A H 1.0057 -0.0312 0.9381 0.126 Uiso 1 1 calc R
H17B H 1.0086 -0.0221 0.8562 0.126 Uiso 1 1 calc R
H17C H 0.9205 -0.0739 0.8908 0.126 Uiso 1 1 calc R
C18 C 0.7747(9) 0.0193(7) 0.9812(6) 0.074(4) Uani 1 1 d .
H18A H 0.8252 0.0154 1.0207 0.111 Uiso 1 1 calc R
H18B H 0.7364 -0.0250 0.9740 0.111 Uiso 1 1 calc R
H18C H 0.7192 0.0557 0.9901 0.111 Uiso 1 1 calc R
C19 C 0.7107(9) -0.1714(6) 0.8779(6) 0.048(3) Uani 1 1 d .
C20 C 0.8214(10) -0.2646(6) 0.8552(8) 0.072(4) Uani 1 1 d .
H20 H 0.8721 -0.2948 0.8325 0.086 Uiso 1 1 calc R
C21 C 0.7728(10) -0.2765(6) 0.9147(7) 0.066(4) Uani 1 1 d .
H21 H 0.7832 -0.3166 0.9425 0.079 Uiso 1 1 calc R
C22 C 0.6234(10) -0.2201(6) 0.9876(6) 0.058(3) Uani 1 1 d .
C23 C 0.5080(11) -0.2301(8) 0.9564(8) 0.104(5) Uani 1 1 d .
H23A H 0.4519 -0.2312 0.9932 0.157 Uiso 1 1 calc R
H23B H 0.5060 -0.2739 0.9309 0.157 Uiso 1 1 calc R
H23C H 0.4917 -0.1916 0.9251 0.157 Uiso 1 1 calc R
C24 C 0.6307(15) -0.1551(6) 1.0287(7) 0.112(7) Uani 1 1 d .
H24A H 0.5787 -0.1578 1.0677 0.168 Uiso 1 1 calc R
H24B H 0.6109 -0.1155 0.9995 0.168 Uiso 1 1 calc R
H24C H 0.7072 -0.1493 1.0459 0.168 Uiso 1 1 calc R
C25 C 0.6467(11) -0.2813(7) 1.0351(7) 0.090(5) Uani 1 1 d .
H25A H 0.5947 -0.2801 1.0741 0.135 Uiso 1 1 calc R
H25B H 0.7237 -0.2784 1.0522 0.135 Uiso 1 1 calc R
H25C H 0.6367 -0.3247 1.0096 0.135 Uiso 1 1 calc R
C26 C 0.8258(11) -0.1785(7) 0.7622(9) 0.066(4) Uani 1 1 d .
C27 C 0.7843(11) -0.1086(6) 0.7397(7) 0.071(4) Uani 1 1 d .
H27A H 0.8155 -0.0974 0.6944 0.107 Uiso 1 1 calc R
H27B H 0.8078 -0.0734 0.7732 0.107 Uiso 1 1 calc R
H27C H 0.7024 -0.1093 0.7369 0.107 Uiso 1 1 calc R
C28 C 0.7841(12) -0.2309(7) 0.7088(7) 0.090(5) Uani 1 1 d .
H28A H 0.8100 -0.2170 0.6629 0.135 Uiso 1 1 calc R
H28B H 0.7022 -0.2322 0.7094 0.135 Uiso 1 1 calc R
H28C H 0.8136 -0.2770 0.7198 0.135 Uiso 1 1 calc R
C29 C 0.9530(10) -0.1768(8) 0.7604(8) 0.087(5) Uani 1 1 d .
H29A H 0.9781 -0.1614 0.7149 0.131 Uiso 1 1 calc R
H29B H 0.9822 -0.2234 0.7696 0.131 Uiso 1 1 calc R
H29C H 0.9805 -0.1446 0.7956 0.131 Uiso 1 1 calc R

loop_
_atom_site_aniso_label
_atom_site_aniso_U_11
_atom_site_aniso_U_22
_atom_site_aniso_U_33
_atom_site_aniso_U_23
_atom_site_aniso_U_13
_atom_site_aniso_U_12
Th1 0.02712(15) 0.03195(17) 0.03695(17) 0.00274(18) -0.00240(19) -0.00116(16)
Si1 0.070(2) 0.057(2) 0.059(2) -0.0097(19) 0.0080(19) -0.0031(18)
Si2 0.0440(17) 0.060(2) 0.0633(18) 0.0034(19) 0.0136(13) 0.0004(17)
Si3 0.058(2) 0.0438(19) 0.058(2) 0.0004(17) -0.0172(17) -0.0055(15)
Si4 0.046(2) 0.0443(17) 0.058(2) 0.0100(15) -0.0078(17) -0.0005(15)
Si5 0.041(2) 0.076(3) 0.066(3) 0.010(2) 0.0053(18) -0.0179(17)
Si6 0.0410(18) 0.071(2) 0.070(2) -0.0011(19) -0.0151(16) -0.0095(15)
N1 0.045(5) 0.049(5) 0.047(6) 0.001(4) 0.010(4) 0.002(4)
N2 0.039(4) 0.046(5) 0.035(5) 0.003(4) -0.015(4) -0.001(4)
N3 0.035(4) 0.055(5) 0.045(6) 0.001(4) -0.004(4) -0.006(4)
N4 0.041(5) 0.040(5) 0.037(5) -0.003(4) -0.005(4) 0.005(4)
N5 0.052(6) 0.050(6) 0.055(7) 0.003(5) 0.006(5) 0.017(4)
N6 0.049(6) 0.039(5) 0.060(7) 0.003(5) -0.004(5) 0.011(5)
C1 0.096(12) 0.056(8) 0.183(17) -0.009(10) 0.026(12) 0.015(9)
C2 0.078(10) 0.067(8) 0.085(10) -0.021(7) 0.012(8) -0.014(7)
C3 0.177(17) 0.107(12) 0.060(10) -0.025(9) 0.007(11) -0.043(12)
C4 0.051(8) 0.087(10) 0.125(13) -0.008(9) 0.028(8) 0.001(7)
C5 0.096(9) 0.094(10) 0.074(9) 0.018(7) 0.010(9) -0.001(9)
C6 0.079(9) 0.049(7) 0.080(10) 0.010(7) 0.014(7) -0.027(6)
C7 0.076(9) 0.073(9) 0.106(12) 0.005(8) -0.037(8) -0.024(7)
C8 0.081(9) 0.036(7) 0.085(10) -0.011(7) -0.018(8) -0.005(6)
C9 0.123(12) 0.082(10) 0.055(9) -0.013(7) -0.006(8) 0.004(9)
C10 0.051(8) 0.081(10) 0.098(11) 0.010(8) -0.008(8) 0.016(7)
C11 0.077(10) 0.083(9) 0.074(10) 0.015(7) -0.019(7) -0.005(7)
C12 0.068(8) 0.046(7) 0.087(11) 0.004(7) -0.002(8) -0.007(6)
C13 0.079(10) 0.087(10) 0.060(11) 0.010(8) 0.003(8) -0.031(8)
C14 0.065(8) 0.091(10) 0.060(9) 0.018(7) 0.005(6) -0.019(7)
C15 0.061(9) 0.138(14) 0.096(12) 0.005(11) 0.024(8) -0.012(9)
C16 0.074(10) 0.106(11) 0.092(11) -0.006(9) -0.020(8) -0.031(8)
C17 0.061(8) 0.086(10) 0.105(11) -0.013(8) -0.031(7) 0.015(7)
C18 0.077(8) 0.077(10) 0.069(8) 0.008(8) -0.013(7) 0.001(8)
C19 0.042(6) 0.048(7) 0.054(7) -0.005(6) -0.010(5) 0.005(5)
C20 0.074(8) 0.055(8) 0.086(11) 0.000(9) 0.009(9) 0.027(6)
C21 0.065(8) 0.053(8) 0.080(11) 0.000(7) -0.012(7) 0.024(6)
C22 0.075(9) 0.053(7) 0.047(7) 0.008(6) 0.007(7) 0.017(6)
C23 0.065(10) 0.136(14) 0.112(14) 0.038(12) 0.009(10) 0.001(9)
C24 0.21(2) 0.064(9) 0.064(10) -0.013(8) 0.026(11) 0.001(11)
C25 0.107(12) 0.090(11) 0.072(10) 0.031(9) 0.012(9) 0.027(8)
C26 0.050(9) 0.059(9) 0.089(13) -0.007(8) 0.003(8) 0.001(6)
C27 0.082(10) 0.074(9) 0.058(10) 0.009(7) 0.020(8) -0.006(8)
C28 0.113(12) 0.100(11) 0.057(9) -0.023(8) 0.000(9) -0.006(9)
C29 0.060(9) 0.123(13) 0.078(11) 0.001(10) 0.018(8) 0.009(8)

loop_
_atom_type_symbol
_atom_type_description
_atom_type_scat_dispersion_real
_atom_type_scat_dispersion_imag
_atom_type_scat_source
Th Th -9.6767 9.6646 'International Tables Vol C Tables 4.2.6.8 and 6.1.1.4'
Si Si 0.0817 0.0704 'International Tables Vol C Tables 4.2.6.8 and 6.1.1.4'
N N 0.0061 0.0033 'International Tables Vol C Tables 4.2.6.8 and 6.1.1.4'
C C 0.0033 0.0016 'International Tables Vol C Tables 4.2.6.8 and 6.1.1.4'
H H 0.0000 0.0000 'International Tables Vol C Tables 4.2.6.8 and 6.1.1.4'

loop_
_geom_angle_atom_site_label_1
_geom_angle_atom_site_label_2
_geom_angle_atom_site_label_3
_geom_angle
N4 Th1 N3 100.1(3)
N4 Th1 N2 105.8(3)
N3 Th1 N2 118.8(3)
N4 Th1 N1 118.0(3)
N3 Th1 N1 109.6(3)
N2 Th1 N1 105.2(3)
N4 Th1 Si4 132.9(2)
N3 Th1 Si4 107.2(2)
N2 Th1 Si4 27.15(18)
N1 Th1 Si4 88.0(2)
N4 Th1 Si6 83.9(2)
N3 Th1 Si6 27.7(2)
N2 Th1 Si6 145.83(19)
N1 Th1 Si6 98.3(2)
Si4 Th1 Si6 133.48(8)
N4 Th1 Si2 99.4(2)
N3 Th1 Si2 135.2(2)
N2 Th1 Si2 93.69(19)
N1 Th1 Si2 26.9(2)
Si4 Th1 Si2 87.55(7)
Si6 Th1 Si2 117.43(8)
N1 Si1 C2 113.3(5)
N1 Si1 C3 112.7(6)
C2 Si1 C3 106.7(7)
N1 Si1 C1 113.5(6)
C2 Si1 C1 104.0(6)
C3 Si1 C1 106.0(8)
N1 Si2 C4 115.6(5)
N1 Si2 C6 108.6(4)
C4 Si2 C6 105.1(6)
N1 Si2 C5 112.0(5)
C4 Si2 C5 106.4(6)
C6 Si2 C5 108.8(5)
N1 Si2 Th1 39.0(3)
C4 Si2 Th1 137.3(5)
C6 Si2 Th1 71.2(3)
C5 Si2 Th1 115.2(4)
N2 Si3 C7 113.6(5)
N2 Si3 C8 112.6(5)
C7 Si3 C8 103.5(6)
N2 Si3 C9 112.5(5)
C7 Si3 C9 106.4(6)
C8 Si3 C9 107.7(6)
N2 Si4 C11 115.3(5)
N2 Si4 C10 113.4(5)
C11 Si4 C10 106.9(6)
N2 Si4 C12 109.9(5)
C11 Si4 C12 106.0(6)
C10 Si4 C12 104.6(6)
N2 Si4 Th1 38.9(2)
C11 Si4 Th1 136.8(4)
C10 Si4 Th1 115.4(4)
C12 Si4 Th1 72.2(4)
N3 Si5 C15 113.9(6)
N3 Si5 C13 112.9(6)
C15 Si5 C13 106.6(7)
N3 Si5 C14 111.7(5)
C15 Si5 C14 103.6(6)
C13 Si5 C14 107.7(6)
N3 Si6 C16 113.5(5)
N3 Si6 C17 113.6(5)
C16 Si6 C17 108.3(6)
N3 Si6 C18 110.3(4)
C16 Si6 C18 107.3(6)
C17 Si6 C18 103.3(6)
N3 Si6 Th1 39.2(3)
C16 Si6 Th1 139.1(4)
C17 Si6 Th1 111.2(4)
C18 Si6 Th1 73.3(4)
Si1 N1 Si2 116.4(5)
Si1 N1 Th1 129.5(4)
Si2 N1 Th1 114.1(4)
Si4 N2 Si3 116.5(4)
Si4 N2 Th1 113.9(4)
Si3 N2 Th1 129.6(4)
Si5 N3 Si6 119.9(4)
Si5 N3 Th1 126.8(4)
Si6 N3 Th1 113.1(4)
C19 N4 Th1 166.9(8)
C20 N5 C19 109.5(10)
C20 N5 C26 117.5(10)
C19 N5 C26 132.8(9)
C21 N6 C19 109.7(10)
C21 N6 C22 124.1(10)
C19 N6 C22 125.6(9)
Si1 C1 H1A 109.5
Si1 C1 H1B 109.5
H1A C1 H1B 109.5
Si1 C1 H1C 109.5
H1A C1 H1C 109.5
H1B C1 H1C 109.5
Si1 C2 H2A 109.5
Si1 C2 H2B 109.5
H2A C2 H2B 109.5
Si1 C2 H2C 109.5
H2A C2 H2C 109.5
H2B C2 H2C 109.5
Si1 C3 H3A 109.5
Si1 C3 H3B 109.5
H3A C3 H3B 109.5
Si1 C3 H3C 109.5
H3A C3 H3C 109.5
H3B C3 H3C 109.5
Si2 C4 H4A 109.5
Si2 C4 H4B 109.5
H4A C4 H4B 109.5
Si2 C4 H4C 109.5
H4A C4 H4C 109.5
H4B C4 H4C 109.5
Si2 C5 H5A 109.5
Si2 C5 H5B 109.5
H5A C5 H5B 109.5
Si2 C5 H5C 109.5
H5A C5 H5C 109.5
H5B C5 H5C 109.5
Si2 C6 H6A 109.5
Si2 C6 H6B 109.5
H6A C6 H6B 109.5
Si2 C6 H6C 109.5
H6A C6 H6C 109.5
H6B C6 H6C 109.5
Si3 C7 H7A 109.5
Si3 C7 H7B 109.5
H7A C7 H7B 109.5
Si3 C7 H7C 109.5
H7A C7 H7C 109.5
H7B C7 H7C 109.5
Si3 C8 H8A 109.5
Si3 C8 H8B 109.5
H8A C8 H8B 109.5
Si3 C8 H8C 109.5
H8A C8 H8C 109.5
H8B C8 H8C 109.5
Si3 C9 H9A 109.5
Si3 C9 H9B 109.5
H9A C9 H9B 109.5
Si3 C9 H9C 109.5
H9A C9 H9C 109.5
H9B C9 H9C 109.5
Si4 C10 H10A 109.5
Si4 C10 H10B 109.5
H10A C10 H10B 109.5
Si4 C10 H10C 109.5
H10A C10 H10C 109.5
H10B C10 H10C 109.5
Si4 C11 H11A 109.5
Si4 C11 H11B 109.5
H11A C11 H11B 109.5
Si4 C11 H11C 109.5
H11A C11 H11C 109.5
H11B C11 H11C 109.5
Si4 C12 H12A 109.5
Si4 C12 H12B 109.5
H12A C12 H12B 109.5
Si4 C12 H12C 109.5
H12A C12 H12C 109.5
H12B C12 H12C 109.5
Si5 C13 H13A 109.5
Si5 C13 H13B 109.5
H13A C13 H13B 109.5
Si5 C13 H13C 109.5
H13A C13 H13C 109.5
H13B C13 H13C 109.5
Si5 C14 H14A 109.5
Si5 C14 H14B 109.5
H14A C14 H14B 109.5
Si5 C14 H14C 109.5
H14A C14 H14C 109.5
H14B C14 H14C 109.5
Si5 C15 H15A 109.5
Si5 C15 H15B 109.5
H15A C15 H15B 109.5
Si5 C15 H15C 109.5
H15A C15 H15C 109.5
H15B C15 H15C 109.5
Si6 C16 H16A 109.5
Si6 C16 H16B 109.5
H16A C16 H16B 109.5
Si6 C16 H16C 109.5
H16A C16 H16C 109.5
H16B C16 H16C 109.5
Si6 C17 H17A 109.5
Si6 C17 H17B 109.5
H17A C17 H17B 109.5
Si6 C17 H17C 109.5
H17A C17 H17C 109.5
H17B C17 H17C 109.5
Si6 C18 H18A 109.5
Si6 C18 H18B 109.5
H18A C18 H18B 109.5
Si6 C18 H18C 109.5
H18A C18 H18C 109.5
H18B C18 H18C 109.5
N4 C19 N6 128.2(10)
N4 C19 N5 128.1(10)
N6 C19 N5 103.7(9)
C21 C20 N5 108.6(11)
C21 C20 H20 125.7
N5 C20 H20 125.7
C20 C21 N6 108.5(11)
C20 C21 H21 125.7
N6 C21 H21 125.7
N6 C22 C24 112.2(11)
N6 C22 C23 106.7(10)
C24 C22 C23 111.9(12)
N6 C22 C25 109.4(10)
C24 C22 C25 108.5(11)
C23 C22 C25 108.1(11)
C22 C23 H23A 109.5
C22 C23 H23B 109.5
H23A C23 H23B 109.5
C22 C23 H23C 109.5
H23A C23 H23C 109.5
H23B C23 H23C 109.5
C22 C24 H24A 109.5
C22 C24 H24B 109.5
H24A C24 H24B 109.5
C22 C24 H24C 109.5
H24A C24 H24C 109.5
H24B C24 H24C 109.5
C22 C25 H25A 109.5
C22 C25 H25B 109.5
H25A C25 H25B 109.5
C22 C25 H25C 109.5
H25A C25 H25C 109.5
H25B C25 H25C 109.5
N5 C26 C27 114.4(11)
N5 C26 C29 110.1(13)
C27 C26 C29 107.7(12)
N5 C26 C28 108.8(10)
C27 C26 C28 106.7(12)
C29 C26 C28 108.9(12)
C26 C27 H27A 109.5
C26 C27 H27B 109.5
H27A C27 H27B 109.5
C26 C27 H27C 109.5
H27A C27 H27C 109.5
H27B C27 H27C 109.5
C26 C28 H28A 109.5
C26 C28 H28B 109.5
H28A C28 H28B 109.5
C26 C28 H28C 109.5
H28A C28 H28C 109.5
H28B C28 H28C 109.5
C26 C29 H29A 109.5
C26 C29 H29B 109.5
H29A C29 H29B 109.5
C26 C29 H29C 109.5
H29A C29 H29C 109.5
H29B C29 H29C 109.5

loop_
_geom_bond_atom_site_label_1
_geom_bond_atom_site_label_2
_geom_bond_distance
Th1 N4 2.176(8)
Th1 N3 2.346(7)
Th1 N2 2.347(7)
Th1 N1 2.401(8)
Th1 Si4 3.414(3)
Th1 Si6 3.415(3)
Th1 Si2 3.483(3)
Si1 N1 1.718(9)
Si1 C2 1.854(12)
Si1 C3 1.878(14)
Si1 C1 1.883(14)
Si2 N1 1.726(8)
Si2 C4 1.864(11)
Si2 C6 1.866(11)
Si2 C5 1.878(11)
Si3 N2 1.748(8)
Si3 C7 1.851(12)
Si3 C8 1.852(12)
Si3 C9 1.855(13)
Si4 N2 1.704(7)
Si4 C11 1.859(12)
Si4 C10 1.860(11)
Si4 C12 1.869(11)
Si5 N3 1.724(9)
Si5 C15 1.862(12)
Si5 C13 1.872(13)
Si5 C14 1.877(12)
Si6 N3 1.727(8)
Si6 C16 1.847(12)
Si6 C17 1.858(11)
Si6 C18 1.867(11)
N4 C19 1.292(12)
N5 C20 1.389(13)
N5 C19 1.397(13)
N5 C26 1.480(18)
N6 C21 1.386(13)
N6 C19 1.395(13)
N6 C22 1.473(13)
C1 H1A 0.9800
C1 H1B 0.9800
C1 H1C 0.9800
C2 H2A 0.9800
C2 H2B 0.9800
C2 H2C 0.9800
C3 H3A 0.9800
C3 H3B 0.9800
C3 H3C 0.9800
C4 H4A 0.9800
C4 H4B 0.9800
C4 H4C 0.9800
C5 H5A 0.9800
C5 H5B 0.9800
C5 H5C 0.9800
C6 H6A 0.9800
C6 H6B 0.9800
C6 H6C 0.9800
C7 H7A 0.9800
C7 H7B 0.9800
C7 H7C 0.9800
C8 H8A 0.9800
C8 H8B 0.9800
C8 H8C 0.9800
C9 H9A 0.9800
C9 H9B 0.9800
C9 H9C 0.9800
C10 H10A 0.9800
C10 H10B 0.9800
C10 H10C 0.9800
C11 H11A 0.9800
C11 H11B 0.9800
C11 H11C 0.9800
C12 H12A 0.9800
C12 H12B 0.9800
C12 H12C 0.9800
C13 H13A 0.9800
C13 H13B 0.9800
C13 H13C 0.9800
C14 H14A 0.9800
C14 H14B 0.9800
C14 H14C 0.9800
C15 H15A 0.9800
C15 H15B 0.9800
C15 H15C 0.9800
C16 H16A 0.9800
C16 H16B 0.9800
C16 H16C 0.9800
C17 H17A 0.9800
C17 H17B 0.9800
C17 H17C 0.9800
C18 H18A 0.9800
C18 H18B 0.9800
C18 H18C 0.9800
C20 C21 1.313(17)
C20 H20 0.9500
C21 H21 0.9500
C22 C24 1.487(16)
C22 C23 1.519(17)
C22 C25 1.522(14)
C23 H23A 0.9800
C23 H23B 0.9800
C23 H23C 0.9800
C24 H24A 0.9800
C24 H24B 0.9800
C24 H24C 0.9800
C25 H25A 0.9800
C25 H25B 0.9800
C25 H25C 0.9800
C26 C27 1.500(17)
C26 C29 1.521(16)
C26 C28 1.531(17)
C27 H27A 0.9800
C27 H27B 0.9800
C27 H27C 0.9800
C28 H28A 0.9800
C28 H28B 0.9800
C28 H28C 0.9800
C29 H29A 0.9800
C29 H29B 0.9800
C29 H29C 0.9800
